data_4322453
loop_
_publ_author_name
'Kun Wang'
'Jonathan M. McConnachie'
'Edward I. Stiefel'

_publ_section_title
;
 Syntheses of Metal Dithiolene Complexes from Thiometalates by Induced
 Internal Redox Reactions
;
_journal_name_full 'Inorganic Chemistry'
_journal_page_first 4334
_journal_page_last 4341
_journal_paper_doi 10.1021/ic990204k
_journal_volume 38
_journal_year 1999
_chemical_formula_sum 'C24 H40 F12 N2 O S4 W'
_chemical_formula_weight 912.67
_chemical_name_systematic
;
 ?
;
_space_group_IT_number 14
_symmetry_cell_setting monoclinic
_symmetry_space_group_name_Hall '-P 2yn'
_symmetry_space_group_name_H-M 'P 1 21/n 1'
_atom_sites_solution_hydrogens geom
_atom_sites_solution_primary direct
_atom_sites_solution_secondary difmap
_audit_creation_method SHELXL
_cell_angle_alpha 90.00
_cell_angle_beta 91.02(3)
_cell_angle_gamma 90.00
_cell_formula_units_Z 4
_cell_length_a 12.200(2)
_cell_length_b 18.630(4)
_cell_length_c 15.463(3)
_cell_measurement_temperature 293(2)
_cell_volume 3514.0(12)
_computing_structure_refinement 'SHELXL-93 (Sheldrick, 1993)'
_computing_structure_solution 'SHELXS-86 (Sheldrick, 1990)'
_diffrn_ambient_temperature 293(2)
_diffrn_radiation_monochromator graphite
_diffrn_radiation_source 'fine-focus sealed tube'
_diffrn_radiation_type MoK\a
_diffrn_radiation_wavelength 0.71073
_diffrn_reflns_av_R_equivalents 0.0329
_diffrn_reflns_av_sigmaI/netI 0.0511
_diffrn_reflns_limit_h_max 14
_diffrn_reflns_limit_h_min 0
_diffrn_reflns_limit_k_max 22
_diffrn_reflns_limit_k_min 0
_diffrn_reflns_limit_l_max 18
_diffrn_reflns_limit_l_min -18
_diffrn_reflns_number 5957
_diffrn_reflns_theta_max 25.01
_diffrn_reflns_theta_min 2.11
_exptl_absorpt_coefficient_mu 3.611
_exptl_crystal_density_diffrn 1.725
_exptl_crystal_F_000 1808
_refine_diff_density_max 0.734
_refine_diff_density_min -0.969
_refine_diff_density_rms 0.105
_refine_ls_extinction_method none
_refine_ls_goodness_of_fit_all 1.090
_refine_ls_goodness_of_fit_obs 1.127
_refine_ls_matrix_type full
_refine_ls_number_parameters 509
_refine_ls_number_reflns 5689
_refine_ls_number_restraints 0
_refine_ls_restrained_S_all 1.091
_refine_ls_restrained_S_obs 1.127
_refine_ls_R_factor_all 0.0757
_refine_ls_R_factor_obs 0.0456
_refine_ls_shift/esd_max 0.571
_refine_ls_shift/esd_mean 0.026
_refine_ls_structure_factor_coef Fsqd
_refine_ls_weighting_details 'w=1/[\s^2^(Fo^2^)+(0.0415P)^2^+4.3153P] where P=(Fo^2^+2Fc^2^)/3'
_refine_ls_weighting_scheme calc
_refine_ls_wR_factor_all 0.1067
_refine_ls_wR_factor_obs 0.0930
_reflns_number_observed 4183
_reflns_number_total 5690
_reflns_observed_criterion >2sigma(I)
_cod_data_source_file ic990204k_3.cif
_cod_data_source_block test
_cod_depositor_comments
;
The following automatic conversions were performed:

'_refine_ls_weighting_scheme' value 'calc
w=1/[\s^2^(Fo^2^)+(0.0415P)^2^+4.3153P] where P=(Fo^2^+2Fc^2^)/3' was
changed to 'calc'. New tag '_refine_ls_weighting_details' was
created. The value of the new tag was set to
'w=1/[\s^2^(Fo^2^)+(0.0415P)^2^+4.3153P] where P=(Fo^2^+2Fc^2^)/3'.

Automatic conversion script
Id: cif_fix_values 3143 2015-03-26 13:38:13Z robertas 
;
_cod_database_code 4322453

loop_
_symmetry_equiv_pos_as_xyz
'x, y, z'
'-x+1/2, y+1/2, -z+1/2'
'-x, -y, -z'
'x-1/2, -y-1/2, z-1/2'

loop_
_atom_site_aniso_label
_atom_site_aniso_U_11
_atom_site_aniso_U_22
_atom_site_aniso_U_33
_atom_site_aniso_U_23
_atom_site_aniso_U_13
_atom_site_aniso_U_12
W1 0.0533(2) 0.0486(2) 0.0449(2) -0.0021(2) 0.00395(13) -0.0051(2)
S1 0.0557(13) 0.0800(14) 0.0555(13) -0.0053(12) 0.0083(10) 0.0015(12)
S2 0.0544(13) 0.0663(13) 0.0558(13) -0.0023(10) 0.0005(10) 0.0018(11)
S4 0.068(2) 0.0603(12) 0.0562(13) -0.0080(10) 0.0113(11) -0.0052(11)
S3 0.062(2) 0.109(2) 0.0580(14) -0.0047(13) -0.0017(12) -0.0123(14)
O1 0.110(5) 0.051(3) 0.053(4) -0.008(3) 0.009(3) -0.018(3)
C1 0.068(6) 0.060(5) 0.051(5) -0.006(4) 0.007(4) 0.001(5)
C2 0.089(7) 0.041(4) 0.051(5) 0.002(4) -0.004(5) 0.000(4)
C3 0.101(9) 0.080(6) 0.042(5) 0.000(4) -0.008(5) -0.037(6)
C4 0.110(9) 0.053(5) 0.049(5) -0.006(4) 0.016(6) -0.019(6)
C10 0.118(13) 0.088(9) 0.075(9) 0.005(7) 0.023(8) -0.008(9)
C20 0.111(11) 0.089(9) 0.054(7) 0.005(6) -0.014(7) 0.011(9)
C30 0.114(14) 0.156(16) 0.086(13) -0.026(12) 0.000(11) -0.042(13)
C40 0.139(14) 0.079(9) 0.061(8) -0.013(6) 0.015(8) -0.025(9)
F11 0.136(23) 0.249(49) 0.080(12) -0.088(18) 0.039(13) -0.054(22)
F12 0.118(22) 0.209(40) 0.084(12) 0.023(15) 0.049(12) 0.062(24)
F13 0.266(51) 0.079(12) 0.237(45) 0.035(20) 0.184(40) 0.002(22)
F21 0.260(37) 0.094(11) 0.099(19) -0.042(10) -0.098(20) 0.046(14)
F22 0.114(14) 0.267(43) 0.108(12) 0.032(20) -0.017(10) 0.057(20)
F23 0.257(27) 0.128(16) 0.077(15) 0.055(12) -0.040(14) -0.053(15)
F31 0.211(44) 0.455(90) 0.112(25) -0.071(35) -0.108(28) -0.014(45)
F32 0.187(31) 0.277(41) 0.078(13) 0.094(17) -0.075(14) -0.115(28)
F33 0.215(45) 0.141(20) 0.284(42) -0.001(21) -0.135(34) -0.118(26)
F41 0.212(19) 0.128(14) 0.049(6) 0.001(6) 0.029(8) 0.004(10)
F42 0.135(14) 0.196(28) 0.118(14) -0.051(16) 0.022(10) 0.039(14)
F43 0.314(37) 0.063(9) 0.135(13) -0.039(8) 0.084(19) -0.027(13)
F11A 0.266(58) 0.173(58) 0.089(22) 0.039(27) 0.079(28) -0.008(37)
F12A 0.141(40) 0.111(20) 0.271(57) -0.079(29) 0.125(38) -0.001(24)
F13A 0.106(22) 0.156(45) 0.129(19) -0.019(21) 0.066(15) -0.064(25)
F21A 0.130(42) 0.140(43) 0.139(43) 0.021(33) -0.092(34) -0.039(34)
F22A 0.257(82) 0.107(31) 0.081(36) 0.018(21) -0.079(42) 0.100(43)
F23A 0.183(51) 0.650(168) 0.037(17) -0.058(54) -0.024(23) 0.135(84)
F31A 0.259(64) 0.164(26) 0.268(66) 0.058(29) -0.215(58) -0.010(30)
F32A 0.109(22) 0.302(57) 0.118(21) -0.132(31) -0.004(15) -0.098(25)
F33A 0.084(19) 0.212(34) 0.154(26) -0.047(21) 0.013(18) -0.083(22)
F41A 0.120(42) 0.082(35) 0.158(45) -0.090(32) 0.021(30) -0.002(23)
F42A 0.475(140) 0.091(39) 0.298(112) -0.075(57) 0.369(111) -0.124(75)
F43A 0.262(71) 0.076(32) 0.091(30) -0.052(24) 0.098(40) -0.022(37)
N10 0.057(5) 0.063(4) 0.055(4) 0.018(4) 0.005(4) 0.000(4)
C11 0.105(9) 0.088(7) 0.069(7) 0.013(6) 0.011(6) -0.009(7)
C12 0.071(7) 0.072(6) 0.110(9) 0.007(6) -0.003(6) 0.000(5)
C13 0.073(8) 0.109(9) 0.136(11) 0.033(8) 0.032(7) 0.002(7)
C14 0.092(9) 0.090(8) 0.171(13) 0.043(8) 0.012(9) 0.011(7)
C15 0.134(12) 0.102(8) 0.086(8) 0.031(7) 0.015(8) -0.003(8)
C16 0.162(14) 0.124(10) 0.106(10) -0.018(8) -0.038(10) -0.022(10)
C17 0.085(8) 0.076(7) 0.125(10) 0.006(7) 0.023(7) -0.004(6)
C18 0.167(14) 0.133(11) 0.111(10) -0.065(9) -0.022(10) 0.019(10)
N20 0.091(6) 0.043(4) 0.060(4) 0.006(3) -0.003(4) 0.003(4)
C21 0.106(10) 0.087(7) 0.081(7) 0.010(6) -0.019(7) 0.024(7)
C22 0.091(10) 0.162(13) 0.135(12) 0.020(10) -0.014(9) 0.020(10)
C23 0.100(8) 0.072(6) 0.069(6) 0.030(5) -0.004(6) -0.007(6)
C24 0.184(14) 0.108(9) 0.058(7) 0.002(6) 0.013(8) -0.011(9)
C25 0.115(9) 0.050(5) 0.093(8) -0.001(5) 0.003(7) -0.004(5)
C26 0.171(13) 0.078(7) 0.089(9) -0.027(6) 0.011(9) 0.000(8)
C27 0.124(10) 0.061(5) 0.063(6) 0.010(5) 0.006(6) -0.019(6)
C28 0.125(12) 0.152(11) 0.087(9) 0.017(8) 0.008(8) -0.062(10)

loop_
_atom_site_label
_atom_site_type_symbol
_atom_site_fract_x
_atom_site_fract_y
_atom_site_fract_z
_atom_site_U_iso_or_equiv
_atom_site_thermal_displace_type
_atom_site_occupancy
_atom_site_calc_flag
_atom_site_refinement_flags
_atom_site_disorder_group
W1 W 0.24868(3) 0.93495(2) 0.14118(2) 0.04893(12) Uani 1 d . .
S1 S 0.1171(2) 0.92893(13) 0.25074(14) 0.0636(6) Uani 1 d . .
S2 S 0.3658(2) 0.89096(12) 0.25209(14) 0.0588(5) Uani 1 d . .
S4 S 0.3471(2) 0.86026(11) 0.04749(14) 0.0613(6) Uani 1 d . .
S3 S 0.1019(2) 0.9063(2) 0.0466(2) 0.0766(7) Uani 1 d . .
O1 O 0.2858(6) 1.0224(3) 0.1238(3) 0.071(2) Uani 1 d . .
C1 C 0.1871(8) 0.9114(4) 0.3498(5) 0.059(2) Uani 1 d . .
C2 C 0.2924(8) 0.8959(4) 0.3503(5) 0.060(2) Uani 1 d . .
C3 C 0.1566(10) 0.8625(5) -0.0440(6) 0.075(3) Uani 1 d . .
C4 C 0.2616(10) 0.8435(5) -0.0443(6) 0.071(3) Uani 1 d . .
C10 C 0.1120(14) 0.9135(8) 0.4251(9) 0.094(4) Uani 1 d . .
C20 C 0.3620(12) 0.8812(7) 0.4299(7) 0.085(3) Uani 1 d . .
C30 C 0.0770(18) 0.8468(13) -0.1159(12) 0.119(6) Uani 1 d . .
C40 C 0.3182(15) 0.8073(8) -0.1177(8) 0.093(4) Uani 1 d . .
F11 F 0.1595(26) 0.9481(24) 0.4917(15) 0.155(19) Uani 0.57(6) d P 1
F12 F 0.0254(25) 0.9537(23) 0.4144(11) 0.136(19) Uani 0.57(6) d P 1
F13 F 0.0856(46) 0.8493(15) 0.4526(33) 0.192(25) Uani 0.57(6) d P 1
F21 F 0.3732(33) 0.9351(9) 0.4814(15) 0.152(15) Uani 0.69(5) d P 1
F22 F 0.4652(18) 0.8628(25) 0.4091(14) 0.163(15) Uani 0.69(5) d P 1
F23 F 0.3316(26) 0.8271(12) 0.4762(16) 0.154(12) Uani 0.69(5) d P 1
F31 F -0.0140(43) 0.8698(55) -0.0973(27) 0.261(31) Uani 0.57(6) d P 1
F32 F 0.1014(38) 0.8793(29) -0.1833(16) 0.181(18) Uani 0.57(6) d P 1
F33 F 0.0533(47) 0.7836(15) -0.1388(32) 0.215(26) Uani 0.57(6) d P 1
F41 F 0.2957(19) 0.8341(10) -0.1940(8) 0.129(7) Uani 0.77(4) d P 1
F42 F 0.4269(19) 0.8093(17) -0.1116(12) 0.150(12) Uani 0.77(4) d P 1
F43 F 0.3031(32) 0.7364(9) -0.1252(14) 0.170(13) Uani 0.77(4) d P 1
F11A F 0.1422(48) 0.8727(29) 0.4859(25) 0.175(29) Uani 0.43(6) d P 2
F12A F 0.1020(41) 0.9704(20) 0.4628(42) 0.173(26) Uani 0.43(6) d P 2
F13A F 0.0179(28) 0.8867(28) 0.4125(17) 0.130(19) Uani 0.43(6) d P 2
F21A F 0.4468(51) 0.9220(35) 0.4316(39) 0.138(28) Uani 0.31(5) d P 2
F22A F 0.3979(76) 0.8247(25) 0.4337(33) 0.149(33) Uani 0.31(5) d P 2
F23A F 0.3177(57) 0.8937(84) 0.5049(26) 0.290(60) Uani 0.31(5) d P 2
F31A F 0.0444(61) 0.9042(29) -0.1677(46) 0.233(39) Uani 0.43(6) d P 2
F32A F 0.1046(29) 0.7928(32) -0.1590(23) 0.176(24) Uani 0.43(6) d P 2
F33A F -0.0245(29) 0.8317(29) -0.0840(26) 0.150(17) Uani 0.43(6) d P 2
F41A F 0.2365(43) 0.7596(33) -0.1491(44) 0.120(23) Uani 0.23(4) d P 2
F42A F 0.3680(114) 0.8434(33) -0.1634(78) 0.283(72) Uani 0.23(4) d P 2
F43A F 0.3925(65) 0.7596(30) -0.0825(32) 0.142(27) Uani 0.23(4) d P 2
N10 N -0.2774(6) 0.9017(4) 0.1478(4) 0.058(2) Uani 1 d . .
C11 C -0.3118(10) 0.9673(6) 0.0976(7) 0.087(3) Uani 1 d . .
H11A H -0.2592(10) 1.0051(6) 0.1101(7) 0.105 Uiso 1 calc R .
H11B H -0.3069(10) 0.9562(6) 0.0364(7) 0.105 Uiso 1 calc R .
C12 C -0.4227(8) 0.9957(5) 0.1134(7) 0.084(3) Uani 1 d . .
H12A H -0.4353(8) 1.0374(5) 0.0781(7) 0.127 Uiso 1 calc R .
H12B H -0.4285(8) 1.0085(5) 0.1733(7) 0.127 Uiso 1 calc R .
H12C H -0.4763(8) 0.9597(5) 0.0992(7) 0.127 Uiso 1 calc R .
C13 C -0.1653(9) 0.8840(6) 0.1231(9) 0.106(4) Uani 1 d . .
H13A H -0.1175(9) 0.9236(6) 0.1392(9) 0.127 Uiso 1 calc R .
H13B H -0.1633(9) 0.8790(6) 0.0607(9) 0.127 Uiso 1 calc R .
C14 C -0.1187(10) 0.8121(6) 0.1665(9) 0.118(5) Uani 1 d . .
H14A H -0.0453(10) 0.8039(6) 0.1475(9) 0.176 Uiso 1 calc R .
H14B H -0.1644(10) 0.7723(6) 0.1497(9) 0.176 Uiso 1 calc R .
H14C H -0.1185(10) 0.8170(6) 0.2283(9) 0.176 Uiso 1 calc R .
C15 C -0.2912(11) 0.9134(6) 0.2454(7) 0.107(4) Uani 1 d . .
H15A H -0.2727(11) 0.8694(6) 0.2759(7) 0.128 Uiso 1 calc R .
H15B H -0.3673(11) 0.9245(6) 0.2567(7) 0.128 Uiso 1 calc R .
C16 C -0.2180(12) 0.9750(7) 0.2808(8) 0.131(5) Uani 1 d . .
H16A H -0.2293(12) 0.9804(7) 0.3417(8) 0.197 Uiso 1 calc R .
H16B H -0.2369(12) 1.0189(7) 0.2516(8) 0.197 Uiso 1 calc R .
H16C H -0.1424(12) 0.9639(7) 0.2709(8) 0.197 Uiso 1 calc R .
C17 C -0.3549(9) 0.8399(5) 0.1267(8) 0.095(3) Uani 1 d . .
H17A H -0.4293(9) 0.8535(5) 0.1406(8) 0.114 Uiso 1 calc R .
H17B H -0.3350(9) 0.7984(5) 0.1614(8) 0.114 Uiso 1 calc R .
C18 C -0.3489(12) 0.8203(7) 0.0281(8) 0.137(5) Uani 1 d . .
H18A H -0.3982(12) 0.7813(7) 0.0155(8) 0.206 Uiso 1 calc R .
H18B H -0.2755(12) 0.8062(7) 0.0147(8) 0.206 Uiso 1 calc R .
H18C H -0.3695(12) 0.8613(7) -0.0061(8) 0.206 Uiso 1 calc R .
N20 N 0.2149(7) 0.6513(3) 0.1606(4) 0.065(2) Uani 1 d . .
C21 C 0.3301(10) 0.6244(6) 0.1762(7) 0.092(3) Uani 1 d . .
H21A H 0.3405(10) 0.5817(6) 0.1415(7) 0.110 Uiso 1 calc R .
H21B H 0.3376(10) 0.6104(6) 0.2364(7) 0.110 Uiso 1 calc R .
C22 C 0.4215(10) 0.6776(8) 0.1559(9) 0.129(5) Uani 1 d . .
H22A H 0.4913(10) 0.6557(8) 0.1680(9) 0.194 Uiso 1 calc R .
H22B H 0.4137(10) 0.7197(8) 0.1911(9) 0.194 Uiso 1 calc R .
H22C H 0.4168(10) 0.6907(8) 0.0959(9) 0.194 Uiso 1 calc R .
C23 C 0.1998(9) 0.6724(5) 0.0677(6) 0.080(3) Uani 1 d . .
H23A H 0.2498(9) 0.7115(5) 0.0561(6) 0.096 Uiso 1 calc R .
H23B H 0.1260(9) 0.6909(5) 0.0601(6) 0.096 Uiso 1 calc R .
C24 C 0.2167(12) 0.6156(6) 0.0006(7) 0.116(5) Uani 1 d . .
H24A H 0.2046(12) 0.6358(6) -0.0559(7) 0.175 Uiso 1 calc R .
H24B H 0.1661(12) 0.5770(6) 0.0095(7) 0.175 Uiso 1 calc R .
H24C H 0.2904(12) 0.5977(6) 0.0053(7) 0.175 Uiso 1 calc R .
C25 C 0.1937(10) 0.7156(5) 0.2141(7) 0.086(3) Uani 1 d . .
H25A H 0.1198(10) 0.7322(5) 0.2012(7) 0.103 Uiso 1 calc R .
H25B H 0.2437(10) 0.7532(5) 0.1968(7) 0.103 Uiso 1 calc R .
C26 C 0.2051(11) 0.7059(6) 0.3099(7) 0.113(4) Uani 1 d . .
H26A H 0.1897(11) 0.7505(6) 0.3383(7) 0.169 Uiso 1 calc R .
H26B H 0.2785(11) 0.6911(6) 0.3242(7) 0.169 Uiso 1 calc R .
H26C H 0.1544(11) 0.6699(6) 0.3286(7) 0.169 Uiso 1 calc R .
C27 C 0.1394(10) 0.5896(5) 0.1826(6) 0.083(3) Uani 1 d . .
H27A H 0.1588(10) 0.5488(5) 0.1471(6) 0.099 Uiso 1 calc R .
H27B H 0.1532(10) 0.5763(5) 0.2425(6) 0.099 Uiso 1 calc R .
C28 C 0.0198(11) 0.6031(7) 0.1710(8) 0.121(5) Uani 1 d . .
H28A H -0.0202(11) 0.5608(7) 0.1867(8) 0.182 Uiso 1 calc R .
H28B H 0.0040(11) 0.6147(7) 0.1116(8) 0.182 Uiso 1 calc R .
H28C H -0.0016(11) 0.6424(7) 0.2071(8) 0.182 Uiso 1 calc R .

loop_
_atom_type_symbol
_atom_type_description
_atom_type_scat_dispersion_real
_atom_type_scat_dispersion_imag
_atom_type_scat_source
C C 0.0033 0.0016 'International Tables Vol C Tables 4.2.6.8 and 6.1.1.4'
H H 0.0000 0.0000 'International Tables Vol C Tables 4.2.6.8 and 6.1.1.4'
N N 0.0061 0.0033 'International Tables Vol C Tables 4.2.6.8 and 6.1.1.4'
O O 0.0106 0.0060 'International Tables Vol C Tables 4.2.6.8 and 6.1.1.4'
F F 0.0171 0.0103 'International Tables Vol C Tables 4.2.6.8 and 6.1.1.4'
S S 0.1246 0.1234 'International Tables Vol C Tables 4.2.6.8 and 6.1.1.4'
W W -0.8490 6.8722 'International Tables Vol C Tables 4.2.6.8 and 6.1.1.4'

loop_
_geom_angle_atom_site_label_1
_geom_angle_atom_site_label_2
_geom_angle_atom_site_label_3
_geom_angle
_geom_angle_site_symmetry_1
_geom_angle_site_symmetry_3
_geom_angle_publ_flag
O1 W1 S3 108.5(2) . . ?
O1 W1 S4 109.0(2) . . ?
S3 W1 S4 82.78(9) . . ?
O1 W1 S1 110.1(2) . . ?
S3 W1 S1 85.16(9) . . ?
S4 W1 S1 140.87(8) . . ?
O1 W1 S2 106.6(2) . . ?
S3 W1 S2 144.83(9) . . ?
S4 W1 S2 86.17(8) . . ?
S1 W1 S2 82.66(8) . . ?
C1 S1 W1 107.9(3) . . ?
C2 S2 W1 107.1(3) . . ?
C4 S4 W1 107.3(4) . . ?
C3 S3 W1 107.7(4) . . ?
C2 C1 C10 127.8(10) . . ?
C2 C1 S1 120.0(7) . . ?
C10 C1 S1 112.1(9) . . ?
C1 C2 C20 125.4(9) . . ?
C1 C2 S2 120.8(7) . . ?
C20 C2 S2 113.7(8) . . ?
C4 C3 C30 124.0(13) . . ?
C4 C3 S3 120.3(7) . . ?
C30 C3 S3 115.6(12) . . ?
C3 C4 C40 125.5(11) . . ?
C3 C4 S4 120.2(7) . . ?
C40 C4 S4 114.4(10) . . ?
F12A C10 F11A 101.4(34) . . ?
F12A C10 F13A 108.6(26) . . ?
F11A C10 F13A 97.5(28) . . ?
F12 C10 F13 111.2(28) . . ?
F12 C10 F11 99.1(19) . . ?
F13 C10 F11 107.1(30) . . ?
F12A C10 C1 117.6(20) . . ?
F11A C10 C1 113.0(24) . . ?
F13A C10 C1 116.0(14) . . ?
F12 C10 C1 115.1(13) . . ?
F13 C10 C1 112.8(17) . . ?
F11 C10 C1 110.4(16) . . ?
F22A C20 F21A 103.7(39) . . ?
F21 C20 F23 107.1(15) . . ?
F22A C20 F23A 106.5(46) . . ?
F21A C20 F23A 102.8(44) . . ?
F21 C20 F22 104.9(22) . . ?
F23 C20 F22 102.2(18) . . ?
F22A C20 C2 114.8(22) . . ?
F21 C20 C2 114.4(12) . . ?
F21A C20 C2 110.5(20) . . ?
F23 C20 C2 115.5(14) . . ?
F23A C20 C2 117.0(27) . . ?
F22 C20 C2 111.5(13) . . ?
F31 C30 F32 104.9(42) . . ?
F31 C30 F33 100.8(36) . . ?
F32 C30 F33 106.0(32) . . ?
F32A C30 F33A 106.2(27) . . ?
F32A C30 F31A 112.8(39) . . ?
F33A C30 F31A 96.6(48) . . ?
F31 C30 C3 109.6(21) . . ?
F32 C30 C3 111.5(20) . . ?
F32A C30 C3 112.0(25) . . ?
F33 C30 C3 122.3(23) . . ?
F33A C30 C3 110.6(21) . . ?
F31A C30 C3 117.0(25) . . ?
F41 C40 F42 104.2(17) . . ?
F41 C40 F43 105.8(15) . . ?
F42 C40 F43 99.8(20) . . ?
F42A C40 F43A 105.6(71) . . ?
F42A C40 F41A 122.0(68) . . ?
F43A C40 F41A 100.8(34) . . ?
F42A C40 C4 117.0(30) . . ?
F41 C40 C4 114.7(14) . . ?
F42 C40 C4 114.0(13) . . ?
F43 C40 C4 116.5(13) . . ?
F43A C40 C4 107.5(18) . . ?
F41A C40 C4 102.2(22) . . ?
C30 F32A F41A 119.9(27) . . ?
C40 F41A F32A 117.1(38) . . ?
C13 N10 C11 107.6(7) . . ?
C13 N10 C17 110.7(8) . . ?
C11 N10 C17 109.7(8) . . ?
C13 N10 C15 114.0(9) . . ?
C11 N10 C15 111.0(7) . . ?
C17 N10 C15 103.8(7) . . ?
C12 C11 N10 117.0(8) . . ?
N10 C13 C14 114.0(9) . . ?
N10 C15 C16 112.3(9) . . ?
N10 C17 C18 110.2(9) . . ?
C25 N20 C23 107.7(7) . . ?
C25 N20 C21 110.6(8) . . ?
C23 N20 C21 109.8(8) . . ?
C25 N20 C27 112.0(7) . . ?
C23 N20 C27 110.4(7) . . ?
C21 N20 C27 106.3(7) . . ?
N20 C21 C22 115.7(8) . . ?
N20 C23 C24 117.6(8) . . ?
N20 C25 C26 116.2(8) . . ?
C28 C27 N20 116.3(9) . . ?

loop_
_geom_bond_atom_site_label_1
_geom_bond_atom_site_label_2
_geom_bond_distance
_geom_bond_site_symmetry_2
_geom_bond_publ_flag
W1 O1 1.714(5) . ?
W1 S3 2.353(3) . ?
W1 S4 2.353(2) . ?
W1 S1 2.357(2) . ?
W1 S2 2.359(2) . ?
S1 C1 1.770(9) . ?
S2 C2 1.779(9) . ?
S4 C4 1.775(11) . ?
S3 C3 1.762(10) . ?
C1 C2 1.316(12) . ?
C1 C10 1.494(14) . ?
C2 C20 1.509(13) . ?
C3 C4 1.329(14) . ?
C3 C30 1.49(2) . ?
C4 C40 1.499(15) . ?
C10 F12A 1.22(3) . ?
C10 F11A 1.26(5) . ?
C10 F13A 1.26(3) . ?
C10 F12 1.30(2) . ?
C10 F13 1.31(3) . ?
C10 F11 1.34(3) . ?
C20 F22A 1.14(3) . ?
C20 F21 1.29(2) . ?
C20 F21A 1.28(4) . ?
C20 F23 1.30(2) . ?
C20 F23A 1.31(4) . ?
C20 F22 1.35(2) . ?
C30 F31 1.23(5) . ?
C30 F32 1.25(2) . ?
C30 F32A 1.26(4) . ?
C30 F33 1.26(3) . ?
C30 F33A 1.37(4) . ?
C30 F31A 1.39(4) . ?
C40 F42A 1.16(4) . ?
C40 F41 1.31(2) . ?
C40 F42 1.33(3) . ?
C40 F43 1.34(2) . ?
C40 F43A 1.37(7) . ?
C40 F41A 1.41(5) . ?
F32A F41A 1.73(7) . ?
N10 C13 1.464(12) . ?
N10 C11 1.503(11) . ?
N10 C17 1.522(12) . ?
N10 C15 1.538(13) . ?
C11 C12 1.478(13) . ?
C13 C14 1.598(14) . ?
C15 C16 1.547(15) . ?
C17 C18 1.570(15) . ?
N20 C25 1.481(11) . ?
N20 C23 1.497(10) . ?
N20 C21 1.508(12) . ?
N20 C27 1.515(11) . ?
C21 C22 1.528(15) . ?
C23 C24 1.498(13) . ?
C25 C26 1.495(14) . ?
C27 C28 1.49(2) . ?

loop_
_geom_torsion_atom_site_label_1
_geom_torsion_atom_site_label_2
_geom_torsion_atom_site_label_3
_geom_torsion_atom_site_label_4
_geom_torsion
_geom_torsion_site_symmetry_1
_geom_torsion_site_symmetry_2
_geom_torsion_site_symmetry_3
_geom_torsion_site_symmetry_4
_geom_torsion_publ_flag
O1 W1 S1 C1 -95.2(4) . . . . ?
S3 W1 S1 C1 156.8(3) . . . . ?
S4 W1 S1 C1 84.5(3) . . . . ?
S2 W1 S1 C1 9.9(3) . . . . ?
O1 W1 S2 C2 98.7(4) . . . . ?
S3 W1 S2 C2 -80.8(3) . . . . ?
S4 W1 S2 C2 -152.5(3) . . . . ?
S1 W1 S2 C2 -10.1(3) . . . . ?
O1 W1 S4 C4 -96.2(4) . . . . ?
S3 W1 S4 C4 11.0(3) . . . . ?
S1 W1 S4 C4 84.1(3) . . . . ?
S2 W1 S4 C4 157.5(3) . . . . ?
O1 W1 S3 C3 97.3(4) . . . . ?
S4 W1 S3 C3 -10.4(3) . . . . ?
S1 W1 S3 C3 -153.1(3) . . . . ?
S2 W1 S3 C3 -83.2(4) . . . . ?
W1 S1 C1 C2 -8.1(8) . . . . ?
W1 S1 C1 C10 174.5(7) . . . . ?
C10 C1 C2 C20 -4.1(16) . . . . ?
S1 C1 C2 C20 178.9(8) . . . . ?
C10 C1 C2 S2 176.0(9) . . . . ?
S1 C1 C2 S2 -0.9(10) . . . . ?
W1 S2 C2 C1 9.3(8) . . . . ?
W1 S2 C2 C20 -170.5(7) . . . . ?
W1 S3 C3 C4 8.2(9) . . . . ?
W1 S3 C3 C30 -173.9(11) . . . . ?
C30 C3 C4 C40 3.4(19) . . . . ?
S3 C3 C4 C40 -178.8(9) . . . . ?
C30 C3 C4 S4 -176.3(12) . . . . ?
S3 C3 C4 S4 1.5(12) . . . . ?
W1 S4 C4 C3 -10.4(9) . . . . ?
W1 S4 C4 C40 169.9(8) . . . . ?
C2 C1 C10 F12A 90.8(45) . . . . ?
S1 C1 C10 F12A -92.0(44) . . . . ?
C2 C1 C10 F11A -26.9(34) . . . . ?
S1 C1 C10 F11A 150.3(31) . . . . ?
C2 C1 C10 F13A -138.2(34) . . . . ?
S1 C1 C10 F13A 38.9(35) . . . . ?
C2 C1 C10 F12 156.4(26) . . . . ?
S1 C1 C10 F12 -26.4(28) . . . . ?
C2 C1 C10 F13 -74.6(39) . . . . ?
S1 C1 C10 F13 102.6(37) . . . . ?
C2 C1 C10 F11 45.2(29) . . . . ?
S1 C1 C10 F11 -137.6(25) . . . . ?
C1 C2 C20 F22A 116.7(61) . . . . ?
S2 C2 C20 F22A -63.5(62) . . . . ?
C1 C2 C20 F21 -64.8(27) . . . . ?
S2 C2 C20 F21 115.0(25) . . . . ?
C1 C2 C20 F21A -126.4(46) . . . . ?
S2 C2 C20 F21A 53.5(47) . . . . ?
C1 C2 C20 F23 60.3(24) . . . . ?
S2 C2 C20 F23 -119.9(22) . . . . ?
C1 C2 C20 F23A -9.2(82) . . . . ?
S2 C2 C20 F23A 170.6(80) . . . . ?
C1 C2 C20 F22 176.4(24) . . . . ?
S2 C2 C20 F22 -3.8(27) . . . . ?
C4 C3 C30 F31 179.1(55) . . . . ?
S3 C3 C30 F31 1.3(61) . . . . ?
C4 C3 C30 F32 -65.2(43) . . . . ?
S3 C3 C30 F32 116.9(40) . . . . ?
C4 C3 C30 F32A 25.6(33) . . . . ?
S3 C3 C30 F32A -152.2(29) . . . . ?
C4 C3 C30 F33 61.7(44) . . . . ?
S3 C3 C30 F33 -116.2(44) . . . . ?
C4 C3 C30 F33A 143.9(31) . . . . ?
S3 C3 C30 F33A -34.0(35) . . . . ?
C4 C3 C30 F31A -106.9(51) . . . . ?
S3 C3 C30 F31A 75.3(52) . . . . ?
C3 C4 C40 F42A 98.0(102) . . . . ?
S4 C4 C40 F42A -82.3(102) . . . . ?
C3 C4 C40 F41 44.5(21) . . . . ?
S4 C4 C40 F41 -135.9(16) . . . . ?
C3 C4 C40 F42 164.6(19) . . . . ?
S4 C4 C40 F42 -15.8(22) . . . . ?
C3 C4 C40 F43 -79.9(27) . . . . ?
S4 C4 C40 F43 99.8(24) . . . . ?
C3 C4 C40 F43A -143.6(36) . . . . ?
S4 C4 C40 F43A 36.1(37) . . . . ?
C3 C4 C40 F41A -38.0(39) . . . . ?
S4 C4 C40 F41A 141.7(35) . . . . ?
F31 C30 F32A F41A -161.5(74) . . . . ?
F32 C30 F32A F41A 94.9(56) . . . . ?
F33 C30 F32A F41A -131.2(85) . . . . ?
F33A C30 F32A F41A -136.2(52) . . . . ?
F31A C30 F32A F41A 119.2(64) . . . . ?
C3 C30 F32A F41A -15.4(57) . . . . ?
F42A C40 F41A F32A -89.6(86) . . . . ?
F41 C40 F41A F32A -69.6(49) . . . . ?
F42 C40 F41A F32A -167.8(31) . . . . ?
F43 C40 F41A F32A 159.8(80) . . . . ?
F43A C40 F41A F32A 154.2(52) . . . . ?
C4 C40 F41A F32A 43.5(55) . . . . ?
C30 F32A F41A C40 -21.7(78) . . . . ?
C13 N10 C11 C12 -179.1(10) . . . . ?
C17 N10 C11 C12 60.5(11) . . . . ?
C15 N10 C11 C12 -53.7(12) . . . . ?
C11 N10 C13 C14 -176.3(10) . . . . ?
C17 N10 C13 C14 -56.4(13) . . . . ?
C15 N10 C13 C14 60.2(13) . . . . ?
C13 N10 C15 C16 59.3(12) . . . . ?
C11 N10 C15 C16 -62.3(12) . . . . ?
C17 N10 C15 C16 179.9(10) . . . . ?
C13 N10 C17 C18 -56.3(12) . . . . ?
C11 N10 C17 C18 62.3(11) . . . . ?
C15 N10 C17 C18 -179.1(9) . . . . ?
C25 N20 C21 C22 -59.7(12) . . . . ?
C23 N20 C21 C22 59.1(11) . . . . ?
C27 N20 C21 C22 178.5(9) . . . . ?
C25 N20 C23 C24 -179.8(10) . . . . ?
C21 N20 C23 C24 59.7(12) . . . . ?
C27 N20 C23 C24 -57.2(13) . . . . ?
C23 N20 C25 C26 -179.7(10) . . . . ?
C21 N20 C25 C26 -59.7(12) . . . . ?
C27 N20 C25 C26 58.6(13) . . . . ?
C25 N20 C27 C28 60.0(11) . . . . ?
C23 N20 C27 C28 -60.1(11) . . . . ?
C21 N20 C27 C28 -179.1(9) . . . . ?
